data_7012774
loop_
_publ_author_name
'Soula, Brigitte'
'Galibert, Anne Marie'
'Donnadieu, Bruno'
'Fabre, Paul-Louis'

_publ_section_title
;
 Diversity of the coordination modes of Croconate Violet. Crystal
 structures, spectroscopic characterization and redox studies of mono-,
 di- and poly-nuclear iron(ii) complexesElectronic supplementary
 information (ESI) available: Table S1, hydrogen bonding interactions
 in the complexes. See http://www.rsc.org/suppdata/dt/b3/b300960m/
;
_journal_issue 12
_journal_name_full 'Dalton Transactions'
_journal_page_first 2449
_journal_paper_doi 10.1039/b300960m
_journal_year 2003
_chemical_formula_sum 'C21 H14 Fe N6 O6'
_chemical_formula_weight 502.23
_chemical_name_systematic
;
?
;
_space_group_IT_number 2
_symmetry_cell_setting triclinic
_symmetry_space_group_name_Hall '-P 1'
_symmetry_space_group_name_H-M 'P -1'
_atom_sites_solution_hydrogens geom
_atom_sites_solution_primary direct
_atom_sites_solution_secondary difmap
_audit_creation_method SHELXL-97
_cell_angle_alpha 84.22(9)
_cell_angle_beta 63.69(8)
_cell_angle_gamma 67.82(8)
_cell_formula_units_Z 2
_cell_length_a 10.540(7)
_cell_length_b 10.754(8)
_cell_length_c 10.977(9)
_cell_measurement_reflns_used 8000
_cell_measurement_temperature 160(2)
_cell_measurement_theta_max 26.0
_cell_measurement_theta_min 2.1
_cell_volume 1029.5(17)
_computing_cell_refinement 'Stoe IPDS software (Stoe, 1996)'
_computing_data_collection 'Stoe IPDS software (Stoe, 1996)'
_computing_data_reduction 'XRED (Stoe, 1.08, 1996)'
_computing_molecular_graphics 'ORTEP3 for Windows (Farrugia, 1997)'
_computing_publication_material 'SHELXL-97 (Sheldrick, 1997)'
_computing_structure_refinement 'SHELXL-97 (Sheldrick, 1997)'
_computing_structure_solution 'SIR92 (Giacovazzo et al, 1992)'
_diffrn_ambient_temperature 160(2)
_diffrn_measured_fraction_theta_full 0.947
_diffrn_measured_fraction_theta_max 0.947
_diffrn_measurement_device 'Stoe IPDS'
_diffrn_measurement_method \f
_diffrn_radiation_monochromator graphite
_diffrn_radiation_source 'fine-focus sealed tube'
_diffrn_radiation_type MoK\a
_diffrn_radiation_wavelength 0.71073
_diffrn_reflns_av_R_equivalents 0.1007
_diffrn_reflns_av_sigmaI/netI 0.0767
_diffrn_reflns_limit_h_max 11
_diffrn_reflns_limit_h_min -11
_diffrn_reflns_limit_k_max 11
_diffrn_reflns_limit_k_min -11
_diffrn_reflns_limit_l_max 12
_diffrn_reflns_limit_l_min -12
_diffrn_reflns_number 7381
_diffrn_reflns_theta_full 23.25
_diffrn_reflns_theta_max 23.25
_diffrn_reflns_theta_min 2.05
_diffrn_standards_decay_% <0.1
_diffrn_standards_interval_time 'every frame'
_diffrn_standards_number 200
_exptl_absorpt_coefficient_mu 0.787
_exptl_absorpt_correction_T_max 0.86
_exptl_absorpt_correction_T_min 0.38
_exptl_absorpt_correction_type semi-empirical
_exptl_crystal_colour 'dark green'
_exptl_crystal_density_diffrn 1.620
_exptl_crystal_density_meas ?
_exptl_crystal_density_method 'not measured'
_exptl_crystal_description plate
_exptl_crystal_F_000 512
_exptl_crystal_size_max 0.50
_exptl_crystal_size_mid 0.30
_exptl_crystal_size_min 0.15
_refine_diff_density_max 0.654
_refine_diff_density_min -0.759
_refine_diff_density_rms 0.121
_refine_ls_extinction_method none
_refine_ls_goodness_of_fit_ref 1.034
_refine_ls_hydrogen_treatment mixed
_refine_ls_matrix_type full
_refine_ls_number_parameters 337
_refine_ls_number_reflns 2793
_refine_ls_number_restraints 3
_refine_ls_restrained_S_all 1.033
_refine_ls_R_factor_all 0.0749
_refine_ls_R_factor_gt 0.0681
_refine_ls_shift/su_max 0.005
_refine_ls_shift/su_mean 0.001
_refine_ls_structure_factor_coef Fsqd
_refine_ls_weighting_details 'calc w=1/[\s^2^(Fo^2^)+(0.1454P)^2^+0.1559P] where P=(Fo^2^+2Fc^2^)/3'
_refine_ls_weighting_scheme calc
_refine_ls_wR_factor_gt 0.1784
_refine_ls_wR_factor_ref 0.1878
_reflns_number_gt 2389
_reflns_number_total 2793
_reflns_threshold_expression >2sigma(I)
_cod_data_source_file b300960m.txt
_cod_data_source_block (2)
_cod_depositor_comments
;
The following automatic conversions were performed:

'_exptl_crystal_density_meas' value 'none' was changed to '?' - the
value is perceived as not measured.

Automatic conversion script
Id: cif_fix_values 3008 2015-01-20 13:52:24Z robertas 
;
_cod_original_cell_volume 1029.4(13)
_cod_database_code 7012774
_computing_corr_abs DIFABS

loop_
_symmetry_equiv_pos_as_xyz
'x, y, z'
'-x, -y, -z'

loop_
_atom_site_label
_atom_site_type_symbol
_atom_site_fract_x
_atom_site_fract_y
_atom_site_fract_z
_atom_site_U_iso_or_equiv
_atom_site_adp_type
_atom_site_occupancy
_atom_site_symmetry_multiplicity
_atom_site_calc_flag
_atom_site_refinement_flags
_atom_site_disorder_assembly
_atom_site_disorder_group
Fe1 Fe 0.91800(7) 0.29938(5) 0.82861(6) 0.0320(3) Uani 1 1 d . . .
O1W O 0.7399(4) 0.4084(3) 1.0121(3) 0.0346(8) Uani 1 1 d D . .
H1W H 0.707(6) 0.482(3) 1.018(5) 0.043(11) Uiso 1 1 d D . .
H2W H 0.682(6) 0.379(5) 1.043(5) 0.043(11) Uiso 1 1 d D . .
O2W O 1.1085(4) 0.1938(3) 0.6374(4) 0.0400(8) Uani 1 1 d D . .
H3W H 1.182(5) 0.184(5) 0.642(6) 0.047(11) Uiso 1 1 d D . .
H4W H 1.131(7) 0.133(4) 0.591(5) 0.047(11) Uiso 1 1 d D . .
O1 O 0.6500(4) 0.0531(3) 0.7590(3) 0.0372(8) Uani 1 1 d . . .
O2 O 0.4868(4) -0.3114(3) 0.9149(3) 0.0398(8) Uani 1 1 d . . .
O3 O 0.7013(4) -0.3247(3) 1.0176(3) 0.0369(8) Uani 1 1 d . . .
N1 N 0.7845(4) 0.4011(3) 0.7214(4) 0.0341(9) Uani 1 1 d . . .
N2 N 0.9850(5) 0.4674(3) 0.7601(4) 0.0338(9) Uani 1 1 d . . .
N3 N 0.8573(5) 0.1291(4) 0.8657(4) 0.0370(9) Uani 1 1 d . . .
N4 N 0.9360(5) -0.2149(3) 1.0764(4) 0.0353(9) Uani 1 1 d . . .
N5 N 0.4201(5) 0.1466(4) 0.6113(4) 0.0454(10) Uani 1 1 d . . .
N6 N 0.2671(6) -0.1697(5) 0.7369(6) 0.0615(14) Uani 1 1 d . . .
C1 C 0.6794(6) 0.3679(5) 0.7130(5) 0.0405(11) Uani 1 1 d . . .
H1 H 0.6643 0.2890 0.7527 0.049 Uiso 1 1 calc R . .
C2 C 0.5908(6) 0.4428(5) 0.6491(5) 0.0459(12) Uani 1 1 d . . .
H2 H 0.5146 0.4175 0.6470 0.055 Uiso 1 1 calc R . .
C3 C 0.6162(6) 0.5557(5) 0.5884(5) 0.0488(13) Uani 1 1 d . . .
H3 H 0.5584 0.6084 0.5423 0.059 Uiso 1 1 calc R . .
C4 C 0.7256(6) 0.5913(4) 0.5949(4) 0.0394(11) Uani 1 1 d . . .
H4 H 0.7445 0.6682 0.5529 0.047 Uiso 1 1 calc R . .
C5 C 0.8084(6) 0.5132(4) 0.6637(4) 0.0344(10) Uani 1 1 d . . .
C6 C 0.9210(5) 0.5497(4) 0.6840(4) 0.0341(10) Uani 1 1 d . . .
C7 C 0.9573(6) 0.6613(4) 0.6331(4) 0.0381(11) Uani 1 1 d . . .
H7 H 0.9139 0.7170 0.5778 0.046 Uiso 1 1 calc R . .
C8 C 1.0577(6) 0.6910(4) 0.6637(5) 0.0403(11) Uani 1 1 d . . .
H8 H 1.0812 0.7687 0.6317 0.048 Uiso 1 1 calc R . .
C9 C 1.1231(6) 0.6073(4) 0.7407(5) 0.0407(11) Uani 1 1 d . . .
H9 H 1.1932 0.6249 0.7619 0.049 Uiso 1 1 calc R . .
C10 C 1.0831(6) 0.4965(4) 0.7860(5) 0.0374(11) Uani 1 1 d . . .
H10 H 1.1284 0.4379 0.8386 0.045 Uiso 1 1 calc R . .
C11 C 0.8303(5) 0.0339(4) 0.8912(4) 0.0314(10) Uani 1 1 d . . .
C12 C 0.7983(5) -0.0848(4) 0.9343(4) 0.0296(10) Uani 1 1 d . . .
C13 C 0.8729(5) -0.1609(4) 1.0128(4) 0.0315(10) Uani 1 1 d . . .
C14 C 0.7009(5) -0.1201(4) 0.9054(4) 0.0304(10) Uani 1 1 d . . .
C15 C 0.6300(5) -0.0469(4) 0.8197(4) 0.0328(10) Uani 1 1 d . . .
C16 C 0.5331(5) -0.1116(4) 0.8151(4) 0.0308(10) Uani 1 1 d . . .
C17 C 0.5490(5) -0.2297(4) 0.8958(4) 0.0317(10) Uani 1 1 d . . .
C18 C 0.6576(5) -0.2348(4) 0.9491(4) 0.0311(10) Uani 1 1 d . . .
C19 C 0.4472(5) -0.0666(4) 0.7444(5) 0.0337(10) Uani 1 1 d . . .
C20 C 0.4388(6) 0.0527(5) 0.6715(5) 0.0377(11) Uani 1 1 d . . .
C21 C 0.3484(6) -0.1283(4) 0.7440(5) 0.0426(12) Uani 1 1 d . . .
O1S1 O 1.0969(11) 0.9947(8) 0.5043(9) 0.048(2) Uani 0.50 1 d P . .
O1S2 O 1.1757(13) 0.9602(8) 0.5150(8) 0.0399(17) Uani 0.50 1 d P . .
H1S H 1.197(10) 0.963(7) 0.436(8) 0.074(16) Uiso 1 1 d . . .
H1S2 H 1.212(17) 0.892(14) 0.546(14) 0.074(16) Uiso 0.50 1 d P . .
H1S1 H 1.0000 1.0000 0.5000 0.074(16) Uiso 1 2 d S . .

loop_
_atom_site_aniso_label
_atom_site_aniso_U_11
_atom_site_aniso_U_22
_atom_site_aniso_U_33
_atom_site_aniso_U_23
_atom_site_aniso_U_13
_atom_site_aniso_U_12
Fe1 0.0335(5) 0.0268(4) 0.0434(5) 0.0090(3) -0.0221(4) -0.0145(3)
O1W 0.035(2) 0.0261(15) 0.0460(19) 0.0048(13) -0.0177(16) -0.0152(13)
O2W 0.037(2) 0.0378(17) 0.0447(18) 0.0036(13) -0.0206(16) -0.0098(15)
O1 0.043(2) 0.0305(15) 0.0491(17) 0.0119(13) -0.0264(16) -0.0190(13)
O2 0.037(2) 0.0364(16) 0.0529(19) 0.0062(13) -0.0214(16) -0.0191(14)
O3 0.041(2) 0.0282(14) 0.0505(18) 0.0102(13) -0.0267(16) -0.0161(13)
N1 0.034(2) 0.0269(17) 0.040(2) 0.0034(14) -0.0178(18) -0.0096(15)
N2 0.037(2) 0.0279(17) 0.0372(19) 0.0034(14) -0.0178(17) -0.0106(16)
N3 0.041(3) 0.031(2) 0.051(2) 0.0100(16) -0.028(2) -0.0177(17)
N4 0.036(2) 0.0305(17) 0.049(2) 0.0082(16) -0.025(2) -0.0160(16)
N5 0.045(3) 0.041(2) 0.060(2) 0.0126(19) -0.031(2) -0.0173(18)
N6 0.071(4) 0.056(3) 0.100(4) 0.025(2) -0.066(3) -0.037(2)
C1 0.039(3) 0.039(2) 0.051(3) 0.0051(19) -0.024(2) -0.018(2)
C2 0.039(3) 0.051(3) 0.053(3) 0.003(2) -0.027(3) -0.015(2)
C3 0.048(3) 0.048(3) 0.050(3) 0.003(2) -0.030(3) -0.007(2)
C4 0.043(3) 0.030(2) 0.039(2) 0.0020(17) -0.021(2) -0.0048(19)
C5 0.032(3) 0.030(2) 0.035(2) 0.0000(17) -0.012(2) -0.0086(18)
C6 0.035(3) 0.0242(19) 0.038(2) 0.0000(16) -0.013(2) -0.0084(18)
C7 0.039(3) 0.029(2) 0.038(2) 0.0039(17) -0.012(2) -0.0107(19)
C8 0.044(3) 0.028(2) 0.044(2) 0.0008(18) -0.011(2) -0.017(2)
C9 0.040(3) 0.035(2) 0.047(3) 0.0017(19) -0.015(2) -0.018(2)
C10 0.039(3) 0.031(2) 0.046(2) 0.0024(18) -0.020(2) -0.0144(19)
C11 0.031(3) 0.028(2) 0.041(2) 0.0040(17) -0.023(2) -0.0089(18)
C12 0.031(3) 0.0220(19) 0.037(2) 0.0035(16) -0.019(2) -0.0072(17)
C13 0.028(3) 0.0265(19) 0.042(2) 0.0015(18) -0.015(2) -0.0117(17)
C14 0.030(3) 0.0237(19) 0.038(2) -0.0005(16) -0.016(2) -0.0074(17)
C15 0.033(3) 0.027(2) 0.035(2) -0.0014(17) -0.015(2) -0.0069(18)
C16 0.026(2) 0.029(2) 0.035(2) -0.0022(16) -0.0107(19) -0.0103(17)
C17 0.025(3) 0.028(2) 0.041(2) -0.0016(17) -0.012(2) -0.0099(18)
C18 0.026(3) 0.028(2) 0.035(2) -0.0008(17) -0.0098(19) -0.0081(17)
C19 0.033(3) 0.029(2) 0.045(2) 0.0030(17) -0.022(2) -0.0131(18)
C20 0.029(3) 0.039(3) 0.047(3) -0.001(2) -0.019(2) -0.012(2)
C21 0.049(3) 0.033(2) 0.059(3) 0.010(2) -0.036(3) -0.015(2)
O1S1 0.033(5) 0.054(5) 0.059(5) -0.001(4) -0.020(5) -0.017(4)
O1S2 0.045(6) 0.039(4) 0.043(4) 0.009(3) -0.023(4) -0.020(4)

loop_
_atom_type_symbol
_atom_type_description
_atom_type_scat_dispersion_real
_atom_type_scat_dispersion_imag
_atom_type_scat_source
C C 0.0033 0.0016 'International Tables Vol C Tables 4.2.6.8 and 6.1.1.4'
H H 0.0000 0.0000 'International Tables Vol C Tables 4.2.6.8 and 6.1.1.4'
N N 0.0061 0.0033 'International Tables Vol C Tables 4.2.6.8 and 6.1.1.4'
O O 0.0106 0.0060 'International Tables Vol C Tables 4.2.6.8 and 6.1.1.4'
Fe Fe 0.3463 0.8444 'International Tables Vol C Tables 4.2.6.8 and 6.1.1.4'

loop_
_geom_angle_atom_site_label_1
_geom_angle_atom_site_label_2
_geom_angle_atom_site_label_3
_geom_angle
_geom_angle_site_symmetry_1
_geom_angle_site_symmetry_3
_geom_angle_publ_flag
O1W Fe1 N3 94.47(17) . . ?
O1W Fe1 N4 91.08(16) . 2_757 ?
N3 Fe1 N4 89.86(16) . 2_757 ?
O1W Fe1 N2 92.00(16) . . ?
N3 Fe1 N2 171.30(14) . . ?
N4 Fe1 N2 95.83(16) 2_757 . ?
O1W Fe1 N1 90.49(16) . . ?
N3 Fe1 N1 96.78(16) . . ?
N4 Fe1 N1 173.03(15) 2_757 . ?
N2 Fe1 N1 77.33(16) . . ?
O1W Fe1 O2W 176.97(12) . . ?
N3 Fe1 O2W 88.44(17) . . ?
N4 Fe1 O2W 88.07(16) 2_757 . ?
N2 Fe1 O2W 85.19(16) . . ?
N1 Fe1 O2W 90.01(16) . . ?
Fe1 O1W H1W 121(4) . . ?
Fe1 O1W H2W 112(4) . . ?
H1W O1W H2W 112(6) . . ?
Fe1 O2W H3W 107(4) . . ?
Fe1 O2W H4W 137(5) . . ?
H3W O2W H4W 104(6) . . ?
C1 N1 C5 119.0(4) . . ?
C1 N1 Fe1 126.1(3) . . ?
C5 N1 Fe1 114.8(3) . . ?
C10 N2 C6 118.5(4) . . ?
C10 N2 Fe1 125.4(3) . . ?
C6 N2 Fe1 116.1(3) . . ?
C11 N3 Fe1 175.1(3) . . ?
C13 N4 Fe1 169.5(4) . 2_757 ?
N1 C1 C2 123.1(5) . . ?
N1 C1 H1 118.5 . . ?
C2 C1 H1 118.5 . . ?
C1 C2 C3 118.1(5) . . ?
C1 C2 H2 121.0 . . ?
C3 C2 H2 121.0 . . ?
C4 C3 C2 119.7(4) . . ?
C4 C3 H3 120.1 . . ?
C2 C3 H3 120.1 . . ?
C3 C4 C5 119.2(4) . . ?
C3 C4 H4 120.4 . . ?
C5 C4 H4 120.4 . . ?
N1 C5 C4 120.7(5) . . ?
N1 C5 C6 116.4(4) . . ?
C4 C5 C6 122.8(4) . . ?
N2 C6 C7 121.0(5) . . ?
N2 C6 C5 115.3(4) . . ?
C7 C6 C5 123.7(4) . . ?
C6 C7 C8 119.4(4) . . ?
C6 C7 H7 120.3 . . ?
C8 C7 H7 120.3 . . ?
C9 C8 C7 119.6(4) . . ?
C9 C8 H8 120.2 . . ?
C7 C8 H8 120.2 . . ?
C8 C9 C10 117.6(5) . . ?
C8 C9 H9 121.2 . . ?
C10 C9 H9 121.2 . . ?
N2 C10 C9 123.8(4) . . ?
N2 C10 H10 118.1 . . ?
C9 C10 H10 118.1 . . ?
N3 C11 C12 174.6(4) . . ?
C14 C12 C13 123.4(4) . . ?
C14 C12 C11 123.2(4) . . ?
C13 C12 C11 113.4(4) . . ?
N4 C13 C12 175.2(5) . . ?
C12 C14 C18 126.9(4) . . ?
C12 C14 C15 123.9(4) . . ?
C18 C14 C15 109.1(4) . . ?
O1 C15 C14 125.8(4) . . ?
O1 C15 C16 125.9(4) . . ?
C14 C15 C16 108.3(4) . . ?
C19 C16 C15 123.6(4) . . ?
C19 C16 C17 128.7(4) . . ?
C15 C16 C17 107.7(4) . . ?
O2 C17 C16 127.4(4) . . ?
O2 C17 C18 125.6(4) . . ?
C16 C17 C18 107.1(4) . . ?
O3 C18 C14 128.1(4) . . ?
O3 C18 C17 124.2(4) . . ?
C14 C18 C17 107.7(3) . . ?
C16 C19 C21 123.2(4) . . ?
C16 C19 C20 123.3(4) . . ?
C21 C19 C20 113.4(4) . . ?
N5 C20 C19 172.8(5) . . ?
N6 C21 C19 174.5(5) . . ?
O1S2 O1S1 H1S 53(5) . . ?
O1S2 O1S1 H1S1 157.4(13) . . ?
H1S O1S1 H1S1 128(6) . . ?
O1S1 O1S2 H1S 70(6) . . ?
O1S1 O1S2 H1S2 134(10) . . ?
H1S O1S2 H1S2 122(10) . . ?

loop_
_geom_bond_atom_site_label_1
_geom_bond_atom_site_label_2
_geom_bond_distance
_geom_bond_site_symmetry_2
_geom_bond_publ_flag
Fe1 O1W 2.102(5) . ?
Fe1 N3 2.105(4) . ?
Fe1 N4 2.111(4) 2_757 ?
Fe1 N2 2.133(4) . ?
Fe1 N1 2.146(4) . ?
Fe1 O2W 2.179(5) . ?
O1W H1W 0.73(3) . ?
O1W H2W 0.73(3) . ?
O2W H3W 0.77(3) . ?
O2W H4W 0.77(3) . ?
O1 C15 1.244(5) . ?
O2 C17 1.233(6) . ?
O3 C18 1.240(5) . ?
N1 C1 1.327(7) . ?
N1 C5 1.361(6) . ?
N2 C10 1.331(6) . ?
N2 C6 1.355(6) . ?
N3 C11 1.140(6) . ?
N4 C13 1.142(6) . ?
N4 Fe1 2.111(4) 2_757 ?
N5 C20 1.151(6) . ?
N6 C21 1.137(7) . ?
C1 C2 1.383(7) . ?
C1 H1 0.9500 . ?
C2 C3 1.383(8) . ?
C2 H2 0.9500 . ?
C3 C4 1.376(8) . ?
C3 H3 0.9500 . ?
C4 C5 1.393(7) . ?
C4 H4 0.9500 . ?
C5 C6 1.489(7) . ?
C6 C7 1.386(7) . ?
C7 C8 1.387(8) . ?
C7 H7 0.9500 . ?
C8 C9 1.376(7) . ?
C8 H8 0.9500 . ?
C9 C10 1.385(7) . ?
C9 H9 0.9500 . ?
C10 H10 0.9500 . ?
C11 C12 1.425(7) . ?
C12 C14 1.381(7) . ?
C12 C13 1.415(6) . ?
C14 C18 1.440(6) . ?
C14 C15 1.446(6) . ?
C15 C16 1.456(7) . ?
C16 C19 1.369(7) . ?
C16 C17 1.473(6) . ?
C17 C18 1.481(6) . ?
C19 C21 1.432(7) . ?
C19 C20 1.437(7) . ?
O1S1 O1S2 0.829(9) . ?
O1S1 H1S 0.94(8) . ?
O1S1 H1S1 1.023(11) . ?
O1S2 H1S 0.80(8) . ?
O1S2 H1S2 0.81(14) . ?
